data_7100044
loop_
_publ_author_name
'Dario Braga'
'Marco Curzi'
'F. Grepioni'
'Marco Polito'

_publ_section_title
;
Mechanochemical and Solution Reactions Between
AgCH3COO and [H2NC6H10NH2] Yield Three Isomers of the Coordination
Network {Ag[H2NC6H10NH2]+}
;
_journal_name_full 'Chemical Communications'
_journal_paper_doi 10.1039/b503404c
_journal_year 2005
_chemical_formula_sum 'C9 H21 Ag N2 O3.5'
_chemical_formula_weight 321.15
_space_group_IT_number 15
_symmetry_cell_setting monoclinic
_symmetry_space_group_name_Hall '-C 2yc'
_symmetry_space_group_name_H-M 'C 1 2/c 1'
_cell_angle_alpha 90.00
_cell_angle_beta 125.341(10)
_cell_angle_gamma 90.00
_cell_formula_units_Z 8
_cell_length_a 21.5739(10)
_cell_length_b 9.8443(10)
_cell_length_c 15.7727(10)
_cell_measurement_temperature 293(2)
_cell_volume 2732.5(4)
_diffrn_ambient_temperature 293(2)
_exptl_crystal_density_diffrn 1.561
_cod_depositor_comments
;
The following automatic conversions were performed:
'_symmetry_cell_setting' value 'Monoclinic' changed to 'monoclinic'
according to '/home/saulius/struct/CIF-dictionaries/cif_core.dic'
dictionary named 'cif_core.dic' version 2.4.1 from 2010-06-29.

Automatic conversion script
Id: cif_fix_enum 1527 2010-12-29 10:47:43Z saulius 
;
_cod_original_sg_symbol_H-M 'C 2/c'
_cod_original_formula_sum 'C9 H21 Ag N2 O3.50'
_cod_database_code 7100044

loop_
_symmetry_equiv_pos_as_xyz
'x, y, z'
'-x, y, -z+1/2'
'x+1/2, y+1/2, z'
'-x+1/2, y+1/2, -z+1/2'
'-x, -y, -z'
'x, -y, z-1/2'
'-x+1/2, -y+1/2, -z'
'x+1/2, -y+1/2, z-1/2'

loop_
_atom_site_label
_atom_site_type_symbol
_atom_site_fract_x
_atom_site_fract_y
_atom_site_fract_z
_atom_site_U_iso_or_equiv
_atom_site_adp_type
_atom_site_occupancy
_atom_site_symmetry_multiplicity
_atom_site_calc_flag
_atom_site_refinement_flags
_atom_site_disorder_assembly
_atom_site_disorder_group
Ag1 Ag 0.422870(14) 0.50383(2) 0.12826(2) 0.04711(16) Uani 1 1 d . . .
C1 C 0.32915(19) 0.7687(3) 0.0349(3) 0.0430(8) Uani 1 1 d . . .
H1 H 0.3281 0.8642 0.0166 0.052 Uiso 1 1 calc R . .
C2 C 0.3079(2) 0.7609(4) 0.1113(3) 0.0455(8) Uani 1 1 d . . .
H2A H 0.3128 0.6677 0.1344 0.055 Uiso 1 1 calc R . .
H2B H 0.3430 0.8160 0.1717 0.055 Uiso 1 1 calc R . .
C3 C 0.2724(2) 0.6906(3) -0.0640(3) 0.0459(8) Uani 1 1 d . . .
H3A H 0.2846 0.7027 -0.1137 0.055 Uiso 1 1 calc R . .
H3B H 0.2759 0.5945 -0.0482 0.055 Uiso 1 1 calc R . .
C4 C 0.20121(17) 0.2488(3) 0.0366(3) 0.0421(8) Uani 1 1 d . . .
H4A H 0.1702 0.2975 0.0528 0.051 Uiso 1 1 calc R . .
H4B H 0.2005 0.1533 0.0512 0.051 Uiso 1 1 calc R . .
C5 C 0.28238(18) 0.3016(3) 0.1049(2) 0.0414(8) Uani 1 1 d . . .
H5A H 0.3031 0.2845 0.1773 0.050 Uiso 1 1 calc R . .
H5B H 0.2825 0.3989 0.0956 0.050 Uiso 1 1 calc R . .
C6 C 0.33214(17) 0.2333(3) 0.0781(3) 0.0391(7) Uani 1 1 d . . .
H6 H 0.3343 0.1359 0.0925 0.047 Uiso 1 1 calc R . .
N1 N 0.40693(16) 0.7155(3) 0.0826(2) 0.0458(7) Uani 1 1 d . . .
H1' H 0.4163 0.7222 0.0339 0.039 Uiso 1 1 d . . .
H2 H 0.4448 0.7730 0.1448 0.074 Uiso 1 1 d . . .
N2 N 0.41057(15) 0.2886(3) 0.1441(2) 0.0444(7) Uani 1 1 d . . .
H3 H 0.4293 0.2763 0.2156 0.092 Uiso 1 1 d . . .
H4 H 0.4442 0.2360 0.1300 0.086 Uiso 1 1 d . . .
C7 C 0.4296(2) 0.1383(4) 0.3763(3) 0.0501(9) Uani 1 1 d . . .
C8 C 0.3948(4) 0.0126(4) 0.3881(6) 0.095(2) Uani 1 1 d . . .
H8A H 0.4059 -0.0650 0.3621 0.143 Uiso 1 1 calc R . .
H8B H 0.3407 0.0240 0.3494 0.143 Uiso 1 1 calc R . .
H8C H 0.4156 -0.0010 0.4602 0.143 Uiso 1 1 calc R . .
O1 O 0.42063(19) 0.2473(3) 0.4071(3) 0.0771(9) Uani 1 1 d . . .
O2 O 0.46500(17) 0.1259(3) 0.3376(2) 0.0670(8) Uani 1 1 d . . .
O3 O 0.5593(2) 0.4823(4) 0.1601(3) 0.0684(9) Uani 1 1 d . . .
H30 H 0.560(3) 0.415(5) 0.138(3) 0.056(14) Uiso 1 1 d . . .
C9 C 0.5912(3) 0.5753(5) 0.1292(4) 0.0774(14) Uani 1 1 d . . .
H9A H 0.5767 0.6657 0.1339 0.116 Uiso 1 1 calc R . .
H9B H 0.5733 0.5570 0.0587 0.116 Uiso 1 1 calc R . .
H9C H 0.6455 0.5674 0.1737 0.116 Uiso 1 1 calc R . .
O4 O 0.5000 0.9273(3) 0.2500 0.0580(9) Uani 1 2 d S . .

loop_
_atom_site_aniso_label
_atom_site_aniso_U_11
_atom_site_aniso_U_22
_atom_site_aniso_U_33
_atom_site_aniso_U_23
_atom_site_aniso_U_13
_atom_site_aniso_U_12
Ag1 0.0381(2) 0.0384(2) 0.0566(2) -0.00208(11) 0.02267(17) -0.00036(11)
C1 0.0464(19) 0.0334(15) 0.053(2) 0.0026(15) 0.0309(17) 0.0032(14)
C2 0.0494(19) 0.0439(18) 0.0434(19) -0.0039(15) 0.0270(16) 0.0002(16)
C3 0.056(2) 0.0443(18) 0.0464(19) -0.0025(15) 0.0350(18) 0.0041(16)
C4 0.0361(17) 0.0421(17) 0.051(2) -0.0061(15) 0.0272(16) 0.0002(14)
C5 0.0366(17) 0.0446(18) 0.0423(18) -0.0031(14) 0.0225(15) -0.0021(14)
C6 0.0321(16) 0.0296(14) 0.0499(19) 0.0011(14) 0.0205(15) 0.0013(13)
N1 0.0456(16) 0.0423(15) 0.0551(18) 0.0017(14) 0.0323(14) 0.0012(13)
N2 0.0324(14) 0.0400(15) 0.0526(18) 0.0024(13) 0.0199(14) 0.0008(12)
C7 0.061(2) 0.045(2) 0.055(2) 0.0008(15) 0.039(2) -0.0049(16)
C8 0.140(6) 0.057(3) 0.137(6) -0.009(3) 0.108(5) -0.026(3)
O1 0.114(3) 0.0520(16) 0.107(2) -0.0118(16) 0.088(2) -0.0073(16)
O2 0.095(2) 0.0486(15) 0.095(2) -0.0008(14) 0.076(2) -0.0014(13)
O3 0.079(2) 0.060(2) 0.089(2) 0.0102(16) 0.062(2) 0.0113(16)
C9 0.083(3) 0.070(3) 0.076(3) -0.006(2) 0.045(3) -0.020(3)
O4 0.070(2) 0.0341(17) 0.076(2) 0.000 0.046(2) 0.000

loop_
_geom_bond_atom_site_label_1
_geom_bond_atom_site_label_2
_geom_bond_distance
_geom_bond_site_symmetry_2
_geom_bond_publ_flag
Ag1 N1 2.166(3) . ?
Ag1 N2 2.168(3) . ?
Ag1 Ag1 3.3223(8) 2_655 ?
C1 N1 1.482(4) . ?
C1 C2 1.519(5) . ?
C1 C3 1.521(5) . ?
C2 C3 1.513(5) 7_565 ?
C3 C2 1.513(5) 7_565 ?
C4 C5 1.521(4) . ?
C4 C6 1.522(5) 7 ?
C5 C6 1.519(5) . ?
C6 N2 1.485(4) . ?
C6 C4 1.522(5) 7 ?
C7 O2 1.228(4) . ?
C7 O1 1.239(4) . ?
C7 C8 1.514(5) . ?
O3 C9 1.392(6) . ?
